data_1551497
loop_
_publ_author_name
'Gilhula, James Connor'
'Radosevich, Alexander'

_publ_section_title
;
 Tetragonal Phosphorus(V) Cations As Tunable and Robust Catalytic Lewis
 Acids
;
_journal_name_full 'Chemical Science'
_journal_paper_doi 10.1039/C9SC02463H
_journal_year 2019
_chemical_formula_sum 'C69 H11 B F41 N4 P'
_chemical_formula_weight 1716.60
_space_group_crystal_system monoclinic
_space_group_IT_number 9
_space_group_name_Hall 'C -2yc'
_space_group_name_H-M_alt 'C 1 c 1'
_symmetry_space_group_name_Hall 'C -2yc'
_symmetry_space_group_name_H-M 'C 1 c 1'
_atom_sites_solution_hydrogens geom
_audit_creation_method SHELXL-2018/1
_audit_update_record
;
2019-03-21 deposited with the CCDC.    2019-06-18 downloaded from the CCDC.
;
_cell_angle_alpha 90
_cell_angle_beta 127.241(2)
_cell_angle_gamma 90
_cell_formula_units_Z 4
_cell_length_a 23.0082(11)
_cell_length_b 18.2410(9)
_cell_length_c 18.4271(9)
_cell_measurement_reflns_used 9332
_cell_measurement_temperature 100(2)
_cell_measurement_theta_max 35.92
_cell_measurement_theta_min 2.23
_cell_volume 6156.8(5)
_computing_structure_refinement 'SHELXL-2018/1 (Sheldrick, 2018)'
_diffrn_ambient_temperature 100(2)
_diffrn_detector_area_resol_mean 7.4
_diffrn_measured_fraction_theta_full 1.000
_diffrn_measured_fraction_theta_max 0.998
_diffrn_measurement_device_type 'Bruker Photon2 CPAD'
_diffrn_measurement_method '\f and \w scans'
_diffrn_radiation_type MoK\a
_diffrn_radiation_wavelength 0.71073
_diffrn_reflns_av_R_equivalents 0.0635
_diffrn_reflns_av_unetI/netI 0.0345
_diffrn_reflns_Laue_measured_fraction_full 1.000
_diffrn_reflns_Laue_measured_fraction_max 0.998
_diffrn_reflns_limit_h_max 38
_diffrn_reflns_limit_h_min -38
_diffrn_reflns_limit_k_max 30
_diffrn_reflns_limit_k_min -30
_diffrn_reflns_limit_l_max 30
_diffrn_reflns_limit_l_min -30
_diffrn_reflns_number 290451
_diffrn_reflns_point_group_measured_fraction_full 1.000
_diffrn_reflns_point_group_measured_fraction_max 0.997
_diffrn_reflns_theta_full 25.242
_diffrn_reflns_theta_max 36.420
_diffrn_reflns_theta_min 1.576
_diffrn_source 'I\mS micro-focus sealed tube, multilayer optics'
_exptl_absorpt_coefficient_mu 0.221
_exptl_absorpt_correction_type multi-scan
_exptl_absorpt_process_details 'SADABS (Herbst-Irmer et al., 2015)'
_exptl_crystal_colour red
_exptl_crystal_density_diffrn 1.852
_exptl_crystal_description plate
_exptl_crystal_F_000 3368
_exptl_crystal_size_max 0.429
_exptl_crystal_size_mid 0.426
_exptl_crystal_size_min 0.058
_exptl_transmission_factor_max 0.7471
_exptl_transmission_factor_min 0.6692
_refine_diff_density_max 0.438
_refine_diff_density_min -0.333
_refine_diff_density_rms 0.057
_refine_ls_abs_structure_details
;
 Flack x determined using 11332 quotients [(I+)-(I-)]/[(I+)+(I-)]
 (Parsons, Flack and Wagner, Acta Cryst. B69 (2013) 249-259).
;
_refine_ls_abs_structure_Flack 0.01(2)
_refine_ls_extinction_method none
_refine_ls_goodness_of_fit_ref 1.026
_refine_ls_hydrogen_treatment constr
_refine_ls_matrix_type full
_refine_ls_number_parameters 1045
_refine_ls_number_reflns 30013
_refine_ls_number_restraints 2
_refine_ls_restrained_S_all 1.026
_refine_ls_R_factor_all 0.0499
_refine_ls_R_factor_gt 0.0384
_refine_ls_shift/su_max 0.001
_refine_ls_shift/su_mean 0.000
_refine_ls_structure_factor_coef Fsqd
_refine_ls_weighting_details 'w=1/[\s^2^(Fo^2^)+(0.0494P)^2^+2.0399P] where P=(Fo^2^+2Fc^2^)/3'
_refine_ls_weighting_scheme calc
_refine_ls_wR_factor_gt 0.0901
_refine_ls_wR_factor_ref 0.0978
_reflns_Friedel_coverage 0.997
_reflns_Friedel_fraction_full 1.000
_reflns_Friedel_fraction_max 0.996
_reflns_number_gt 25991
_reflns_number_total 30013
_reflns_threshold_expression 'I > 2\s(I)'
_cod_data_source_file c9sc02463h2.cif
_cod_data_source_block cg424
_cod_database_code 1551497
_shelx_shelxl_version_number 2018/1
_shelx_space_group_comment
;
The symmetry employed for this shelxl refinement is uniquely defined
by the following loop, which should always be used as a source of
symmetry information in preference to the above space-group names.
They are only intended as comments.
;
_shelx_estimated_absorpt_t_min 0.911
_shelx_estimated_absorpt_t_max 0.987
_exptl_absorpt_special_details 'Bruker D8 Venture Kappa DUO four-circle diffractometer, Bruker Photon2 CPAD.'

loop_
_space_group_symop_operation_xyz
'x, y, z'
'x, -y, z+1/2'
'x+1/2, y+1/2, z'
'x+1/2, -y+1/2, z+1/2'

loop_
_atom_site_label
_atom_site_type_symbol
_atom_site_fract_x
_atom_site_fract_y
_atom_site_fract_z
_atom_site_U_iso_or_equiv
_atom_site_adp_type
_atom_site_occupancy
_atom_site_site_symmetry_order
_atom_site_calc_flag
_atom_site_refinement_flags_posn
_atom_site_refinement_flags_adp
P1 P 0.53598(2) 0.26318(2) 0.31523(3) 0.01144(7) Uani 1 1 d . .
F21 F 0.62936(7) 0.05569(7) 0.57576(8) 0.0221(2) Uani 1 1 d . .
F37 F 0.38867(7) 0.19098(6) 0.78222(9) 0.0219(2) Uani 1 1 d . .
F22 F 0.53340(7) 0.12000(6) 0.90715(8) 0.0230(2) Uani 1 1 d . .
F32 F 0.38552(7) 0.20619(7) 0.54340(8) 0.0222(2) Uani 1 1 d . .
F38 F 0.28985(7) 0.08525(7) 0.72771(9) 0.0247(2) Uani 1 1 d . .
F17 F 0.37707(6) 0.04546(7) 0.33503(8) 0.0210(2) Uani 1 1 d . .
F20 F 0.61296(7) -0.05252(7) 0.66187(8) 0.0241(2) Uani 1 1 d . .
F31 F 0.50412(7) 0.30540(7) 0.61384(9) 0.0237(2) Uani 1 1 d . .
F27 F 0.59977(7) 0.09982(6) 0.81063(9) 0.0234(2) Uani 1 1 d . .
F2 F 0.22460(7) 0.15885(8) -0.00855(10) 0.0306(3) Uani 1 1 d . .
F19 F 0.48178(8) -0.11447(6) 0.58474(9) 0.0242(2) Uani 1 1 d . .
F40 F 0.38190(8) -0.04097(7) 0.59406(11) 0.0308(3) Uani 1 1 d . .
F16 F 0.51189(8) 0.42800(7) 0.54434(9) 0.0278(3) Uani 1 1 d . .
F11 F 0.59273(8) 0.43441(7) 0.12014(9) 0.0256(2) Uani 1 1 d . .
F39 F 0.28713(8) -0.03350(7) 0.63574(10) 0.0298(3) Uani 1 1 d . .
F18 F 0.36267(7) -0.06615(7) 0.41979(9) 0.0252(2) Uani 1 1 d . .
F3 F 0.25596(7) 0.19436(9) 0.12194(9) 0.0286(3) Uani 1 1 d . .
F36 F 0.44469(9) 0.34484(8) 0.79757(10) 0.0320(3) Uani 1 1 d . .
F10 F 0.65164(8) 0.55156(8) 0.09718(10) 0.0303(3) Uani 1 1 d . .
F28 F 0.70551(8) 0.08955(8) 0.79221(11) 0.0306(3) Uani 1 1 d . .
F26 F 0.57269(8) 0.34136(7) 0.80750(9) 0.0283(3) Uani 1 1 d . .
F41 F 0.47405(8) 0.06675(7) 0.63680(10) 0.0264(3) Uani 1 1 d . .
F7 F 0.73108(8) 0.48794(7) 0.43383(9) 0.0273(3) Uani 1 1 d . .
F9 F 0.74940(8) 0.63822(8) 0.24341(11) 0.0324(3) Uani 1 1 d . .
F5 F 0.45696(8) 0.22791(8) -0.03434(10) 0.0304(3) Uani 1 1 d . .
F1 F 0.20881(7) 0.27127(8) 0.01087(10) 0.0302(3) Uani 1 1 d . .
F4 F 0.35530(8) 0.28614(11) -0.11773(9) 0.0365(4) Uani 1 1 d . .
F25 F 0.68282(9) 0.37409(8) 0.97989(11) 0.0389(4) Uani 1 1 d . .
F30 F 0.60663(8) 0.29120(8) 0.59112(10) 0.0294(3) Uani 1 1 d . .
F29 F 0.71172(8) 0.18509(9) 0.68334(12) 0.0328(3) Uani 1 1 d . .
F8 F 0.79076(9) 0.60388(8) 0.41049(11) 0.0357(3) Uani 1 1 d . .
F23 F 0.64342(9) 0.15341(9) 1.07695(9) 0.0368(3) Uani 1 1 d . .
F6 F 0.45449(9) 0.34324(8) -0.01669(11) 0.0337(3) Uani 1 1 d . .
F12 F 0.31826(8) 0.43597(8) 0.23105(11) 0.0362(3) Uani 1 1 d . .
F24 F 0.72066(9) 0.27940(10) 1.11769(10) 0.0395(4) Uani 1 1 d . .
F33 F 0.27092(9) 0.29231(10) 0.43289(10) 0.0396(4) Uani 1 1 d . .
F35 F 0.33166(12) 0.43019(10) 0.68653(15) 0.0566(6) Uani 1 1 d . .
N2 N 0.54312(8) 0.36071(7) 0.33284(10) 0.0141(2) Uani 1 1 d . .
N1 N 0.60653(8) 0.26935(7) 0.30181(10) 0.0132(2) Uani 1 1 d . .
F13 F 0.25221(9) 0.53997(10) 0.26409(17) 0.0554(6) Uani 1 1 d . .
F15 F 0.44053(13) 0.52327(10) 0.57744(15) 0.0506(5) Uani 1 1 d . .
F34 F 0.24231(11) 0.40732(12) 0.50284(15) 0.0566(5) Uani 1 1 d . .
N4 N 0.56662(8) 0.17033(7) 0.34273(10) 0.0135(2) Uani 1 1 d . .
N3 N 0.49507(8) 0.25050(7) 0.37210(10) 0.0129(2) Uani 1 1 d . .
F14 F 0.31022(12) 0.57938(9) 0.4359(2) 0.0610(7) Uani 1 1 d . .
C17 C 0.50156(10) 0.40432(9) 0.34954(13) 0.0164(3) Uani 1 1 d . .
C19 C 0.45476(9) 0.30316(9) 0.38129(11) 0.0142(3) Uani 1 1 d . .
C27 C 0.61049(9) 0.14589(9) 0.31965(11) 0.0149(3) Uani 1 1 d . .
C45 C 0.56319(10) 0.02653(9) 0.53564(12) 0.0162(3) Uani 1 1 d . .
C47 C 0.56697(10) 0.18490(10) 0.92017(12) 0.0187(3) Uani 1 1 d . .
C9 C 0.63284(9) 0.20385(9) 0.29379(11) 0.0140(3) Uani 1 1 d . .
C24 C 0.55402(9) 0.10969(8) 0.37740(11) 0.0144(3) Uani 1 1 d . .
C57 C 0.55100(10) 0.24907(10) 0.65759(13) 0.0182(3) Uani 1 1 d . .
C13 C 0.62421(10) 0.39727(9) 0.29073(12) 0.0155(3) Uani 1 1 d . .
C10 C 0.67822(10) 0.21720(10) 0.26832(12) 0.0170(3) Uani 1 1 d . .
H1 H 0.702223 0.181508 0.257463 0.020 Uiso 1 1 calc R U
C22 C 0.48413(10) 0.18429(9) 0.40386(11) 0.0146(3) Uani 1 1 d . .
C11 C 0.68126(10) 0.29243(10) 0.26208(12) 0.0165(3) Uani 1 1 d . .
H2 H 0.708129 0.317911 0.246206 0.020 Uiso 1 1 calc R U
C8 C 0.25480(10) 0.21391(11) 0.05188(13) 0.0208(3) Uani 1 1 d . .
C23 C 0.51272(9) 0.11626(8) 0.40836(11) 0.0143(3) Uani 1 1 d . .
C14 C 0.57975(9) 0.41257(9) 0.31549(12) 0.0160(3) Uani 1 1 d . .
C44 C 0.55592(10) -0.02948(9) 0.58036(12) 0.0173(3) Uani 1 1 d . .
C7 C 0.41728(11) 0.28099(11) -0.03391(12) 0.0198(3) Uani 1 1 d . .
C67 C 0.33498(11) 0.02048(10) 0.66049(14) 0.0211(3) Uani 1 1 d . .
C46 C 0.54550(10) 0.22982(9) 0.84733(12) 0.0172(3) Uani 1 1 d . .
C6 C 0.38873(9) 0.23708(9) 0.17142(11) 0.0147(3) Uani 1 1 d . .
H11 H 0.382709 0.226569 0.217015 0.018 Uiso 1 1 calc R U
C18 C 0.45689(9) 0.37714(9) 0.36908(12) 0.0150(3) Uani 1 1 d . .
C5 C 0.32945(9) 0.23292(10) 0.07979(12) 0.0162(3) Uani 1 1 d . .
C66 C 0.33721(10) 0.08068(10) 0.70802(13) 0.0190(3) Uani 1 1 d . .
C34 C 0.41690(10) 0.42925(9) 0.38678(14) 0.0179(3) Uani 1 1 d . .
C42 C 0.42787(10) -0.03611(9) 0.45724(13) 0.0173(3) Uani 1 1 d . .
C41 C 0.43635(10) 0.02075(9) 0.41458(12) 0.0160(3) Uani 1 1 d . .
C1 C 0.45716(9) 0.25679(8) 0.19616(11) 0.0128(2) Uani 1 1 d . .
C26 C 0.62434(11) 0.07048(9) 0.33749(13) 0.0180(3) Uani 1 1 d . .
H8 H 0.652393 0.040726 0.326866 0.022 Uiso 1 1 calc R U
C12 C 0.63737(9) 0.32499(9) 0.28344(11) 0.0143(3) Uani 1 1 d . .
C3 C 0.40521(10) 0.26689(9) 0.03666(12) 0.0164(3) Uani 1 1 d . .
C2 C 0.46501(9) 0.27230(9) 0.12824(11) 0.0152(3) Uani 1 1 d . .
H9 H 0.511239 0.286576 0.144571 0.018 Uiso 1 1 calc R U
C43 C 0.48842(11) -0.06085(9) 0.54118(13) 0.0177(3) Uani 1 1 d . .
C4 C 0.33709(10) 0.24728(10) 0.01158(12) 0.0176(3) Uani 1 1 d . .
H10 H 0.296349 0.243688 -0.050905 0.021 Uiso 1 1 calc R U
C29 C 0.71037(11) 0.50288(10) 0.35043(13) 0.0200(3) Uani 1 1 d . .
C51 C 0.58731(12) 0.29370(10) 0.87270(13) 0.0214(3) Uani 1 1 d . .
C59 C 0.37463(11) 0.26167(10) 0.58236(13) 0.0201(3) Uani 1 1 d . .
C39 C 0.44657(12) 0.45248(10) 0.47448(15) 0.0224(3) Uani 1 1 d . .
C33 C 0.64108(10) 0.47589(10) 0.19248(13) 0.0185(3) Uani 1 1 d . .
C53 C 0.59912(11) 0.14858(9) 0.75510(13) 0.0185(3) Uani 1 1 d . .
C69 C 0.43246(11) 0.07385(10) 0.66575(13) 0.0190(3) Uani 1 1 d . .
C20 C 0.41871(10) 0.27003(9) 0.41307(13) 0.0178(3) Uani 1 1 d . .
H5 H 0.386645 0.293674 0.421920 0.021 Uiso 1 1 calc R U
C32 C 0.67062(11) 0.53642(11) 0.17933(14) 0.0216(3) Uani 1 1 d . .
C40 C 0.50369(10) 0.05348(8) 0.45204(12) 0.0145(3) Uani 1 1 d . .
C65 C 0.38872(10) 0.13470(9) 0.73489(12) 0.0171(3) Uani 1 1 d . .
C55 C 0.65819(11) 0.19040(11) 0.69174(15) 0.0230(3) Uani 1 1 d . .
C25 C 0.58933(11) 0.04809(9) 0.37336(13) 0.0184(3) Uani 1 1 d . .
H7 H 0.588958 -0.000303 0.392131 0.022 Uiso 1 1 calc R U
C31 C 0.72022(11) 0.57987(11) 0.25335(16) 0.0234(4) Uani 1 1 d . .
C52 C 0.54435(10) 0.20158(9) 0.71126(12) 0.0160(3) Uani 1 1 d . .
C68 C 0.38317(11) 0.01715(10) 0.63992(14) 0.0216(3) Uani 1 1 d . .
C56 C 0.60507(11) 0.24398(11) 0.64592(14) 0.0215(3) Uani 1 1 d . .
C21 C 0.43810(11) 0.19805(9) 0.42878(13) 0.0185(3) Uani 1 1 d . .
H6 H 0.423130 0.162984 0.452561 0.022 Uiso 1 1 calc R U
C30 C 0.74095(11) 0.56302(11) 0.33920(15) 0.0230(3) Uani 1 1 d . .
C63 C 0.40526(12) 0.32949(11) 0.70776(15) 0.0252(4) Uani 1 1 d . .
C48 C 0.62461(12) 0.20054(12) 1.01005(14) 0.0245(4) Uani 1 1 d . .
C15 C 0.56072(11) 0.48463(9) 0.32368(15) 0.0215(3) Uani 1 1 d . .
H3 H 0.578387 0.528873 0.316273 0.026 Uiso 1 1 calc R U
C64 C 0.43853(10) 0.13482(9) 0.71523(12) 0.0162(3) Uani 1 1 d . .
C16 C 0.51323(11) 0.47961(10) 0.34379(16) 0.0224(3) Uani 1 1 d . .
H4 H 0.491546 0.519545 0.352511 0.027 Uiso 1 1 calc R U
C54 C 0.65458(11) 0.14211(10) 0.74682(14) 0.0217(3) Uani 1 1 d . .
C49 C 0.66426(13) 0.26403(13) 1.03123(14) 0.0273(4) Uani 1 1 d . .
C28 C 0.65927(10) 0.45854(9) 0.27729(13) 0.0165(3) Uani 1 1 d . .
C58 C 0.42322(10) 0.27144(9) 0.67634(13) 0.0177(3) Uani 1 1 d . .
C50 C 0.64488(13) 0.31168(12) 0.96138(15) 0.0265(4) Uani 1 1 d . .
C60 C 0.31464(13) 0.30563(13) 0.52321(15) 0.0284(4) Uani 1 1 d . .
C35 C 0.34966(11) 0.45807(11) 0.31587(17) 0.0256(4) Uani 1 1 d . .
C62 C 0.34545(15) 0.37504(13) 0.65096(19) 0.0354(5) Uani 1 1 d . .
C38 C 0.41089(16) 0.50192(12) 0.4922(2) 0.0339(5) Uani 1 1 d . .
C37 C 0.34484(15) 0.53038(12) 0.4200(3) 0.0402(7) Uani 1 1 d . .
C36 C 0.31485(12) 0.51005(12) 0.3327(2) 0.0367(6) Uani 1 1 d . .
C61 C 0.29996(14) 0.36357(15) 0.55783(19) 0.0362(5) Uani 1 1 d . .
B1 B 0.48766(11) 0.20939(10) 0.73757(13) 0.0157(3) Uani 1 1 d . .

loop_
_atom_site_aniso_label
_atom_site_aniso_U_11
_atom_site_aniso_U_22
_atom_site_aniso_U_33
_atom_site_aniso_U_23
_atom_site_aniso_U_13
_atom_site_aniso_U_12
P1 0.01450(16) 0.00954(14) 0.01098(15) 0.00002(12) 0.00808(14) -0.00074(12)
F21 0.0209(5) 0.0227(5) 0.0189(5) 0.0008(4) 0.0101(4) -0.0045(4)
F37 0.0303(6) 0.0192(5) 0.0240(5) -0.0061(4) 0.0206(5) -0.0025(4)
F22 0.0310(6) 0.0178(5) 0.0199(5) -0.0003(4) 0.0152(5) -0.0068(4)
F32 0.0248(5) 0.0265(6) 0.0177(5) -0.0028(4) 0.0141(4) -0.0007(4)
F38 0.0265(6) 0.0273(6) 0.0295(6) -0.0012(5) 0.0217(5) -0.0031(5)
F17 0.0203(5) 0.0202(5) 0.0179(5) 0.0031(4) 0.0092(4) 0.0002(4)
F20 0.0275(6) 0.0241(5) 0.0163(5) 0.0057(4) 0.0110(5) 0.0023(4)
F31 0.0239(5) 0.0223(5) 0.0261(6) 0.0088(4) 0.0158(5) 0.0028(4)
F27 0.0320(6) 0.0152(5) 0.0261(6) 0.0049(4) 0.0193(5) 0.0032(4)
F2 0.0239(6) 0.0365(7) 0.0247(6) -0.0077(5) 0.0111(5) -0.0113(5)
F19 0.0377(7) 0.0156(5) 0.0267(6) 0.0050(4) 0.0233(5) -0.0024(4)
F40 0.0382(7) 0.0208(5) 0.0409(8) -0.0175(5) 0.0279(7) -0.0111(5)
F16 0.0361(7) 0.0217(5) 0.0248(6) -0.0002(4) 0.0180(6) 0.0005(5)
F11 0.0300(6) 0.0269(6) 0.0203(5) -0.0012(4) 0.0154(5) -0.0053(5)
F39 0.0318(7) 0.0245(6) 0.0370(7) -0.0098(5) 0.0229(6) -0.0144(5)
F18 0.0246(6) 0.0238(5) 0.0277(6) -0.0007(5) 0.0162(5) -0.0081(4)
F3 0.0206(5) 0.0458(8) 0.0206(6) 0.0051(5) 0.0131(5) -0.0027(5)
F36 0.0426(8) 0.0232(6) 0.0286(6) -0.0080(5) 0.0207(6) 0.0041(5)
F10 0.0331(7) 0.0369(7) 0.0290(7) 0.0116(5) 0.0231(6) 0.0012(5)
F28 0.0293(6) 0.0241(6) 0.0395(7) 0.0017(5) 0.0214(6) 0.0083(5)
F26 0.0418(7) 0.0139(5) 0.0257(6) -0.0008(4) 0.0187(6) -0.0080(5)
F41 0.0333(6) 0.0242(5) 0.0354(7) -0.0145(5) 0.0279(6) -0.0090(5)
F7 0.0319(6) 0.0268(6) 0.0195(5) -0.0016(4) 0.0137(5) -0.0112(5)
F9 0.0312(6) 0.0251(6) 0.0446(8) 0.0107(6) 0.0249(6) -0.0059(5)
F5 0.0409(7) 0.0344(7) 0.0287(6) 0.0055(5) 0.0278(6) 0.0120(6)
F1 0.0189(5) 0.0388(7) 0.0277(6) 0.0075(5) 0.0114(5) 0.0081(5)
F4 0.0264(6) 0.0691(11) 0.0135(5) 0.0076(6) 0.0117(5) 0.0071(7)
F25 0.0473(9) 0.0286(7) 0.0323(7) -0.0117(6) 0.0197(7) -0.0224(6)
F30 0.0308(6) 0.0332(7) 0.0320(7) 0.0065(5) 0.0231(6) -0.0038(5)
F29 0.0296(7) 0.0351(7) 0.0468(8) -0.0039(6) 0.0300(7) -0.0032(5)
F8 0.0364(7) 0.0302(7) 0.0347(7) -0.0073(6) 0.0184(6) -0.0196(6)
F23 0.0430(8) 0.0422(8) 0.0166(6) 0.0043(5) 0.0135(6) -0.0105(6)
F6 0.0529(9) 0.0304(7) 0.0321(7) 0.0001(5) 0.0332(7) -0.0082(6)
F12 0.0265(6) 0.0267(6) 0.0339(7) 0.0066(5) 0.0070(6) -0.0013(5)
F24 0.0386(8) 0.0502(9) 0.0189(6) -0.0117(6) 0.0117(6) -0.0193(7)
F33 0.0309(7) 0.0507(9) 0.0220(6) 0.0068(6) 0.0080(6) 0.0085(7)
F35 0.0609(12) 0.0371(9) 0.0600(12) -0.0072(8) 0.0304(10) 0.0251(8)
N2 0.0183(6) 0.0094(5) 0.0175(6) 0.0000(4) 0.0124(5) -0.0005(4)
N1 0.0164(6) 0.0112(5) 0.0146(6) -0.0002(4) 0.0107(5) -0.0005(4)
F13 0.0227(7) 0.0277(7) 0.0988(16) 0.0162(9) 0.0279(9) 0.0095(5)
F15 0.0853(14) 0.0356(8) 0.0684(12) -0.0195(8) 0.0661(12) -0.0099(9)
F34 0.0467(10) 0.0486(10) 0.0518(11) 0.0121(9) 0.0180(9) 0.0288(8)
N4 0.0180(6) 0.0104(5) 0.0147(6) 0.0007(4) 0.0112(5) 0.0005(4)
N3 0.0183(6) 0.0098(5) 0.0141(6) 0.0002(4) 0.0117(5) -0.0002(4)
F14 0.0661(12) 0.0264(7) 0.133(2) -0.0099(10) 0.0826(15) 0.0034(8)
C17 0.0189(7) 0.0120(6) 0.0218(7) 0.0005(5) 0.0142(6) 0.0004(5)
C19 0.0174(7) 0.0116(6) 0.0151(6) -0.0002(5) 0.0107(6) 0.0000(5)
C27 0.0187(7) 0.0134(6) 0.0155(7) -0.0006(5) 0.0118(6) 0.0001(5)
C45 0.0203(7) 0.0135(6) 0.0167(7) 0.0002(5) 0.0123(6) -0.0009(5)
C47 0.0240(8) 0.0165(7) 0.0170(7) -0.0023(5) 0.0132(6) -0.0039(6)
C9 0.0159(6) 0.0127(6) 0.0132(6) -0.0007(5) 0.0087(5) 0.0006(5)
C24 0.0201(7) 0.0102(5) 0.0148(6) 0.0006(5) 0.0115(6) 0.0000(5)
C57 0.0198(7) 0.0179(7) 0.0177(7) 0.0006(5) 0.0117(6) -0.0023(5)
C13 0.0175(7) 0.0133(6) 0.0171(7) 0.0015(5) 0.0112(6) -0.0014(5)
C10 0.0193(7) 0.0175(7) 0.0174(7) 0.0001(5) 0.0128(6) 0.0008(5)
C22 0.0210(7) 0.0112(6) 0.0150(6) 0.0001(5) 0.0126(6) -0.0013(5)
C11 0.0182(7) 0.0181(7) 0.0162(7) 0.0004(5) 0.0119(6) -0.0006(5)
C8 0.0164(7) 0.0279(8) 0.0150(7) 0.0016(6) 0.0078(6) -0.0001(6)
C23 0.0195(7) 0.0110(6) 0.0144(6) 0.0003(5) 0.0113(6) -0.0011(5)
C14 0.0189(7) 0.0110(6) 0.0206(7) 0.0006(5) 0.0133(6) -0.0017(5)
C44 0.0235(8) 0.0147(6) 0.0142(6) 0.0022(5) 0.0118(6) 0.0013(5)
C7 0.0217(8) 0.0262(8) 0.0137(7) 0.0005(6) 0.0119(6) 0.0013(6)
C67 0.0237(8) 0.0178(7) 0.0225(8) -0.0040(6) 0.0143(7) -0.0067(6)
C46 0.0230(7) 0.0131(6) 0.0166(7) -0.0023(5) 0.0126(6) -0.0019(5)
C6 0.0169(6) 0.0149(6) 0.0121(6) 0.0005(5) 0.0087(6) 0.0006(5)
C18 0.0172(7) 0.0115(6) 0.0184(7) 0.0008(5) 0.0118(6) 0.0012(5)
C5 0.0162(7) 0.0191(7) 0.0128(6) -0.0002(5) 0.0084(6) 0.0001(5)
C66 0.0221(8) 0.0196(7) 0.0192(7) -0.0001(6) 0.0145(7) -0.0021(6)
C34 0.0192(7) 0.0112(6) 0.0276(8) 0.0015(6) 0.0164(7) 0.0011(5)
C42 0.0221(7) 0.0139(6) 0.0191(7) -0.0007(5) 0.0142(6) -0.0028(5)
C41 0.0213(7) 0.0121(6) 0.0167(7) 0.0006(5) 0.0125(6) 0.0000(5)
C1 0.0157(6) 0.0116(6) 0.0106(6) 0.0000(4) 0.0077(5) -0.0002(5)
C26 0.0247(8) 0.0128(6) 0.0211(7) 0.0010(5) 0.0163(7) 0.0025(5)
C12 0.0158(6) 0.0136(6) 0.0140(6) 0.0005(5) 0.0093(5) -0.0018(5)
C3 0.0216(7) 0.0172(7) 0.0134(6) 0.0013(5) 0.0122(6) 0.0022(5)
C2 0.0172(7) 0.0172(6) 0.0127(6) 0.0008(5) 0.0099(6) -0.0002(5)
C43 0.0275(8) 0.0117(6) 0.0187(7) 0.0013(5) 0.0165(7) -0.0006(5)
C4 0.0179(7) 0.0203(7) 0.0121(6) 0.0001(5) 0.0078(6) 0.0014(6)
C29 0.0224(8) 0.0178(7) 0.0216(8) 0.0005(6) 0.0143(7) -0.0038(6)
C51 0.0304(9) 0.0143(6) 0.0201(8) -0.0031(6) 0.0155(7) -0.0047(6)
C59 0.0225(8) 0.0203(7) 0.0202(8) 0.0017(6) 0.0144(7) 0.0004(6)
C39 0.0304(9) 0.0145(7) 0.0328(10) -0.0012(6) 0.0246(8) 0.0001(6)
C33 0.0207(7) 0.0176(7) 0.0209(7) 0.0030(6) 0.0145(7) 0.0000(6)
C53 0.0235(8) 0.0142(6) 0.0187(7) -0.0013(5) 0.0132(7) -0.0012(6)
C69 0.0246(8) 0.0163(7) 0.0220(8) -0.0055(6) 0.0173(7) -0.0038(6)
C20 0.0239(8) 0.0138(6) 0.0220(8) 0.0007(5) 0.0172(7) 0.0006(5)
C32 0.0227(8) 0.0223(8) 0.0258(9) 0.0074(6) 0.0178(7) 0.0007(6)
C40 0.0217(7) 0.0100(5) 0.0149(6) -0.0002(5) 0.0128(6) -0.0013(5)
C65 0.0227(8) 0.0151(6) 0.0164(7) -0.0024(5) 0.0133(6) -0.0018(5)
C55 0.0220(8) 0.0238(8) 0.0273(9) -0.0055(7) 0.0171(7) -0.0039(6)
C25 0.0269(8) 0.0119(6) 0.0221(8) 0.0013(5) 0.0177(7) 0.0011(6)
C31 0.0222(8) 0.0193(7) 0.0335(10) 0.0068(7) 0.0193(8) -0.0016(6)
C52 0.0203(7) 0.0133(6) 0.0158(7) -0.0014(5) 0.0117(6) -0.0022(5)
C68 0.0264(8) 0.0168(7) 0.0232(8) -0.0071(6) 0.0159(7) -0.0053(6)
C56 0.0230(8) 0.0227(8) 0.0221(8) -0.0009(6) 0.0154(7) -0.0051(6)
C21 0.0285(8) 0.0137(6) 0.0230(8) 0.0010(5) 0.0206(7) -0.0001(6)
C30 0.0216(8) 0.0197(7) 0.0268(9) 0.0002(6) 0.0143(7) -0.0060(6)
C63 0.0310(10) 0.0177(7) 0.0273(9) -0.0018(7) 0.0179(8) 0.0028(7)
C48 0.0286(9) 0.0283(9) 0.0160(7) -0.0019(6) 0.0132(7) -0.0058(7)
C15 0.0278(9) 0.0104(6) 0.0342(10) 0.0007(6) 0.0230(8) -0.0012(6)
C64 0.0213(7) 0.0140(6) 0.0157(7) -0.0021(5) 0.0124(6) -0.0022(5)
C16 0.0275(9) 0.0114(6) 0.0374(10) 0.0010(6) 0.0244(8) 0.0002(6)
C54 0.0219(8) 0.0185(7) 0.0241(8) -0.0028(6) 0.0135(7) 0.0008(6)
C49 0.0297(10) 0.0310(10) 0.0172(8) -0.0076(7) 0.0120(7) -0.0093(8)
C28 0.0183(7) 0.0140(6) 0.0206(7) 0.0021(5) 0.0136(6) -0.0012(5)
C58 0.0217(7) 0.0148(6) 0.0191(7) -0.0003(5) 0.0138(6) -0.0003(5)
C50 0.0328(10) 0.0216(8) 0.0246(9) -0.0090(7) 0.0171(8) -0.0110(7)
C60 0.0259(9) 0.0317(10) 0.0224(9) 0.0058(7) 0.0119(8) 0.0045(8)
C35 0.0199(8) 0.0160(7) 0.0382(11) 0.0050(7) 0.0161(8) 0.0016(6)
C62 0.0405(12) 0.0233(9) 0.0412(13) 0.0003(9) 0.0241(11) 0.0116(9)
C38 0.0505(14) 0.0191(8) 0.0584(16) -0.0082(9) 0.0467(13) -0.0039(8)
C37 0.0423(13) 0.0176(8) 0.087(2) -0.0046(11) 0.0528(16) 0.0003(8)
C36 0.0211(9) 0.0172(8) 0.0709(18) 0.0077(10) 0.0274(11) 0.0048(7)
C61 0.0322(11) 0.0315(11) 0.0365(12) 0.0080(9) 0.0164(10) 0.0136(9)
B1 0.0215(8) 0.0117(6) 0.0164(8) -0.0016(5) 0.0127(7) -0.0018(6)

loop_
_atom_type_symbol
_atom_type_description
_atom_type_scat_dispersion_real
_atom_type_scat_dispersion_imag
_atom_type_scat_source
C C 0.0033 0.0016 'International Tables Vol C Tables 4.2.6.8 and 6.1.1.4'
H H 0.0000 0.0000 'International Tables Vol C Tables 4.2.6.8 and 6.1.1.4'
B B 0.0013 0.0007 'International Tables Vol C Tables 4.2.6.8 and 6.1.1.4'
N N 0.0061 0.0033 'International Tables Vol C Tables 4.2.6.8 and 6.1.1.4'
F F 0.0171 0.0103 'International Tables Vol C Tables 4.2.6.8 and 6.1.1.4'
P P 0.1023 0.0942 'International Tables Vol C Tables 4.2.6.8 and 6.1.1.4'

loop_
_geom_angle_atom_site_label_1
_geom_angle_atom_site_label_2
_geom_angle_atom_site_label_3
_geom_angle
N4 P1 N1 82.15(7)
N4 P1 N3 88.21(6)
N1 P1 N3 158.21(7)
N4 P1 N2 155.48(7)
N1 P1 N2 88.35(7)
N3 P1 N2 92.57(7)
N4 P1 C1 102.47(7)
N1 P1 C1 99.40(7)
N3 P1 C1 101.75(7)
N2 P1 C1 101.35(7)
C17 N2 C14 104.19(13)
C17 N2 P1 126.60(11)
C14 N2 P1 128.14(12)
C9 N1 C12 106.40(14)
C9 N1 P1 116.87(11)
C12 N1 P1 135.95(12)
C27 N4 C24 106.14(13)
C27 N4 P1 117.00(11)
C24 N4 P1 136.66(12)
C19 N3 C22 103.55(13)
C19 N3 P1 126.51(11)
C22 N3 P1 129.15(11)
C18 C17 N2 124.55(15)
C18 C17 C16 125.23(16)
N2 C17 C16 110.22(15)
C18 C19 C20 125.30(15)
C18 C19 N3 123.81(15)
C20 C19 N3 110.61(14)
C9 C27 N4 110.63(14)
C9 C27 C26 138.70(16)
N4 C27 C26 110.33(14)
F21 C45 C44 118.17(16)
F21 C45 C40 120.00(15)
C44 C45 C40 121.82(16)
F22 C47 C46 121.04(16)
F22 C47 C48 114.97(17)
C46 C47 C48 123.95(17)
C27 C9 N1 110.19(14)
C27 C9 C10 139.24(16)
N1 C9 C10 110.35(14)
C23 C24 N4 120.53(14)
C23 C24 C25 130.74(15)
N4 C24 C25 108.73(14)
F31 C57 C56 115.24(16)
F31 C57 C52 120.50(16)
C56 C57 C52 124.26(17)
C14 C13 C12 118.52(15)
C14 C13 C28 119.35(15)
C12 C13 C28 122.06(16)
C11 C10 C9 106.61(15)
C11 C10 H1 126.7
C9 C10 H1 126.7
C23 C22 C21 124.35(15)
C23 C22 N3 125.99(15)
C21 C22 N3 109.65(14)
C10 C11 C12 108.20(15)
C10 C11 H2 125.9
C12 C11 H2 125.9
F3 C8 F2 107.62(17)
F3 C8 F1 107.54(17)
F2 C8 F1 106.23(16)
F3 C8 C5 112.54(15)
F2 C8 C5 111.56(16)
F1 C8 C5 111.05(16)
C24 C23 C22 118.36(14)
C24 C23 C40 121.00(14)
C22 C23 C40 120.47(15)
C13 C14 C15 124.10(15)
C13 C14 N2 126.73(15)
C15 C14 N2 109.11(15)
F20 C44 C43 119.25(16)
F20 C44 C45 120.88(17)
C43 C44 C45 119.85(16)
F4 C7 F5 107.55(16)
F4 C7 F6 107.34(17)
F5 C7 F6 105.95(17)
F4 C7 C3 112.77(16)
F5 C7 C3 111.44(16)
F6 C7 C3 111.43(15)
F39 C67 C68 120.65(17)
F39 C67 C66 120.51(18)
C68 C67 C66 118.84(17)
C47 C46 C51 113.54(17)
C47 C46 B1 127.07(15)
C51 C46 B1 118.51(15)
C5 C6 C1 119.66(15)
C5 C6 H11 120.2
C1 C6 H11 120.2
C17 C18 C19 120.33(15)
C17 C18 C34 119.15(14)
C19 C18 C34 120.20(15)
C6 C5 C4 121.23(16)
C6 C5 C8 120.39(16)
C4 C5 C8 118.37(16)
F38 C66 C65 121.25(17)
F38 C66 C67 119.60(17)
C65 C66 C67 119.15(17)
C39 C34 C35 117.58(18)
C39 C34 C18 121.10(17)
C35 C34 C18 121.29(18)
F18 C42 C41 121.03(17)
F18 C42 C43 119.97(16)
C41 C42 C43 118.99(16)
F17 C41 C42 118.28(16)
F17 C41 C40 119.27(15)
C42 C41 C40 122.45(16)
C6 C1 C2 119.44(15)
C6 C1 P1 121.02(12)
C2 C1 P1 119.54(13)
C25 C26 C27 106.67(15)
C25 C26 H8 126.7
C27 C26 H8 126.7
C13 C12 N1 119.97(15)
C13 C12 C11 131.59(16)
N1 C12 C11 108.41(14)
C4 C3 C2 120.71(15)
C4 C3 C7 121.19(16)
C2 C3 C7 118.08(16)
C3 C2 C1 120.17(16)
C3 C2 H9 119.9
C1 C2 H9 119.9
F19 C43 C44 119.52(17)
F19 C43 C42 120.42(17)
C44 C43 C42 120.05(15)
C3 C4 C5 118.79(16)
C3 C4 H10 120.6
C5 C4 H10 120.6
F7 C29 C30 118.34(17)
F7 C29 C28 120.07(16)
C30 C29 C28 121.59(18)
F26 C51 C50 116.31(17)
F26 C51 C46 119.23(17)
C50 C51 C46 124.45(18)
F32 C59 C60 115.69(18)
F32 C59 C58 119.34(17)
C60 C59 C58 124.97(19)
F16 C39 C38 118.3(2)
F16 C39 C34 119.72(17)
C38 C39 C34 122.0(2)
F11 C33 C28 119.66(16)
F11 C33 C32 118.29(17)
C28 C33 C32 122.04(18)
F27 C53 C54 116.18(17)
F27 C53 C52 119.22(16)
C54 C53 C52 124.59(17)
F41 C69 C68 114.75(15)
F41 C69 C64 121.35(16)
C68 C69 C64 123.88(17)
C21 C20 C19 107.62(15)
C21 C20 H5 126.2
C19 C20 H5 126.2
F10 C32 C31 120.83(17)
F10 C32 C33 120.37(19)
C31 C32 C33 118.80(18)
C45 C40 C41 116.83(15)
C45 C40 C23 120.39(15)
C41 C40 C23 122.73(15)
F37 C65 C66 116.02(16)
F37 C65 C64 119.31(15)
C66 C65 C64 124.67(16)
F29 C55 C56 121.15(19)
F29 C55 C54 120.53(19)
C56 C55 C54 118.32(18)
C26 C25 C24 108.12(15)
C26 C25 H7 125.9
C24 C25 H7 125.9
F9 C31 C32 120.53(19)
F9 C31 C30 118.85(19)
C32 C31 C30 120.62(17)
C57 C52 C53 113.22(16)
C57 C52 B1 126.99(15)
C53 C52 B1 119.19(15)
F40 C68 C67 119.63(17)
F40 C68 C69 120.33(18)
C67 C68 C69 120.04(17)
F30 C56 C55 119.73(18)
F30 C56 C57 120.49(18)
C55 C56 C57 119.78(18)
C20 C21 C22 108.49(15)
C20 C21 H6 125.8
C22 C21 H6 125.8
F8 C30 C31 119.96(17)
F8 C30 C29 120.53(19)
C31 C30 C29 119.50(19)
F36 C63 C58 121.46(18)
F36 C63 C62 115.04(19)
C58 C63 C62 123.5(2)
F23 C48 C49 119.25(19)
F23 C48 C47 120.59(18)
C49 C48 C47 120.14(19)
C16 C15 C14 108.56(15)
C16 C15 H3 125.7
C14 C15 H3 125.7
C69 C64 C65 113.38(15)
C69 C64 B1 127.11(16)
C65 C64 B1 118.80(15)
C15 C16 C17 107.91(16)
C15 C16 H4 126.0
C17 C16 H4 126.0
F28 C54 C53 120.59(19)
F28 C54 C55 119.61(18)
C53 C54 C55 119.80(18)
F24 C49 C48 120.8(2)
F24 C49 C50 120.6(2)
C48 C49 C50 118.65(19)
C33 C28 C29 117.42(16)
C33 C28 C13 122.39(16)
C29 C28 C13 120.15(16)
C63 C58 C59 113.57(18)
C63 C58 B1 127.61(17)
C59 C58 B1 118.38(15)
F25 C50 C51 120.7(2)
F25 C50 C49 120.03(19)
C51 C50 C49 119.27(18)
F33 C60 C61 120.1(2)
F33 C60 C59 120.8(2)
C61 C60 C59 119.1(2)
F12 C35 C34 119.69(19)
F12 C35 C36 119.5(2)
C34 C35 C36 120.8(2)
F35 C62 C61 119.7(2)
F35 C62 C63 120.0(2)
C61 C62 C63 120.3(2)
F15 C38 C37 120.3(2)
F15 C38 C39 120.9(3)
C37 C38 C39 118.8(3)
F14 C37 C36 119.7(3)
F14 C37 C38 119.5(3)
C36 C37 C38 120.7(2)
F13 C36 C37 119.6(2)
F13 C36 C35 120.5(3)
C37 C36 C35 120.0(2)
F34 C61 C60 121.0(2)
F34 C61 C62 120.5(2)
C60 C61 C62 118.5(2)
C52 B1 C58 113.64(14)
C52 B1 C64 113.50(13)
C58 B1 C64 101.41(14)
C52 B1 C46 100.63(14)
C58 B1 C46 113.94(14)
C64 B1 C46 114.33(14)

loop_
_geom_bond_atom_site_label_1
_geom_bond_atom_site_label_2
_geom_bond_distance
P1 N4 1.7860(14)
P1 N1 1.7873(15)
P1 N3 1.7977(14)
P1 N2 1.7981(14)
P1 C1 1.8168(16)
F21 C45 1.336(2)
F37 C65 1.347(2)
F22 C47 1.353(2)
F32 C59 1.349(2)
F38 C66 1.343(2)
F17 C41 1.339(2)
F20 C44 1.330(2)
F31 C57 1.348(2)
F27 C53 1.349(2)
F2 C8 1.340(2)
F19 C43 1.331(2)
F40 C68 1.345(2)
F16 C39 1.332(3)
F11 C33 1.339(2)
F39 C67 1.335(2)
F18 C42 1.332(2)
F3 C8 1.324(2)
F36 C63 1.350(3)
F10 C32 1.326(2)
F28 C54 1.344(2)
F26 C51 1.350(2)
F41 C69 1.355(2)
F7 C29 1.333(2)
F9 C31 1.329(2)
F5 C7 1.334(2)
F1 C8 1.348(2)
F4 C7 1.327(2)
F25 C50 1.347(2)
F30 C56 1.344(2)
F29 C55 1.334(2)
F8 C30 1.331(2)
F23 C48 1.342(3)
F6 C7 1.340(2)
F12 C35 1.327(3)
F24 C49 1.341(2)
F33 C60 1.347(3)
F35 C62 1.339(3)
N2 C17 1.413(2)
N2 C14 1.426(2)
N1 C9 1.387(2)
N1 C12 1.392(2)
F13 C36 1.329(3)
F15 C38 1.337(3)
F34 C61 1.340(3)
N4 C27 1.385(2)
N4 C24 1.393(2)
N3 C19 1.415(2)
N3 C22 1.429(2)
F14 C37 1.342(3)
C17 C18 1.371(2)
C17 C16 1.416(2)
C19 C18 1.374(2)
C19 C20 1.409(2)
C27 C9 1.381(2)
C27 C26 1.405(2)
C45 C44 1.385(2)
C45 C40 1.392(2)
C47 C46 1.384(3)
C47 C48 1.387(3)
C9 C10 1.401(2)
C24 C23 1.378(2)
C24 C25 1.415(2)
C57 C56 1.388(3)
C57 C52 1.391(2)
C13 C14 1.377(2)
C13 C12 1.377(2)
C13 C28 1.484(2)
C10 C11 1.383(2)
C10 H1 0.9500
C22 C23 1.383(2)
C22 C21 1.409(2)
C11 C12 1.417(2)
C11 H2 0.9500
C8 C5 1.505(3)
C23 C40 1.485(2)
C14 C15 1.422(2)
C44 C43 1.380(3)
C7 C3 1.507(2)
C67 C68 1.373(3)
C67 C66 1.386(3)
C46 C51 1.399(3)
C46 B1 1.656(3)
C6 C5 1.389(2)
C6 C1 1.395(2)
C6 H11 0.9500
C18 C34 1.490(2)
C5 C4 1.395(3)
C66 C65 1.382(3)
C34 C39 1.386(3)
C34 C35 1.390(3)
C42 C41 1.385(2)
C42 C43 1.389(3)
C41 C40 1.393(2)
C1 C2 1.397(2)
C26 C25 1.377(3)
C26 H8 0.9500
C3 C4 1.386(3)
C3 C2 1.393(2)
C2 H9 0.9500
C4 H10 0.9500
C29 C30 1.385(3)
C29 C28 1.391(3)
C51 C50 1.383(3)
C59 C60 1.384(3)
C59 C58 1.392(3)
C39 C38 1.385(3)
C33 C28 1.388(3)
C33 C32 1.393(3)
C53 C54 1.379(3)
C53 C52 1.394(3)
C69 C68 1.389(3)
C69 C64 1.390(2)
C20 C21 1.360(2)
C20 H5 0.9500
C32 C31 1.381(3)
C65 C64 1.395(2)
C55 C56 1.383(3)
C55 C54 1.384(3)
C25 H7 0.9500
C31 C30 1.383(3)
C52 B1 1.650(3)
C21 H6 0.9500
C63 C58 1.385(3)
C63 C62 1.391(3)
C48 C49 1.376(3)
C15 C16 1.353(3)
C15 H3 0.9500
C64 B1 1.654(3)
C16 H4 0.9500
C49 C50 1.384(3)
C58 B1 1.652(3)
C60 C61 1.378(4)
C35 C36 1.391(3)
C62 C61 1.382(4)
C38 C37 1.379(4)
C37 C36 1.364(5)
